data_4114782
loop_
_publ_author_name
'Nigel T. Lucas'
'Jonathan P. Blitz'
'Simon Petrie'
'Robert Stranger'
'Mark G. Humphrey'
'Graham A. Heath'
'Vincent Otieno-Alego'

_publ_contact_author_address
;
Department of Chemistry
Australian National University
Canberra ACT 0200
Australia
;
_publ_contact_author_email ' Mark.Humphrey@anu.edu.au '
_publ_contact_author_fax ' 61 2 6125 0760 '
_publ_contact_author_name ' Mark G. Humphrey'
_publ_contact_author_phone ' 61 2 6125 2927 '
_publ_section_title
;
 Mixed-Metal Cluster Chemistry. 19. Crystallographic, Spectroscopic,
 Electrochemical, Spectroelectrochemical, and Theoretical Studies of
 Systematically Varied Tetrahedral Group 6-Iridium Clusters
;
_journal_name_full 'Journal of the American Chemical Society'
_journal_page_first 5139
_journal_page_last 5153
_journal_paper_doi 10.1021/ja0173829
_journal_volume 124
_journal_year 2002
_chemical_formula_moiety 'C30 H30 Ir2 Mo2 O10 '
_chemical_formula_sum 'C30 H30 Ir2 Mo2 O10'
_chemical_formula_weight 1126.88
_space_group_IT_number 92
_symmetry_cell_setting tetragonal
_symmetry_Int_Tables_number 92
_symmetry_space_group_name_Hall 'P 4abw 2nw'
_symmetry_space_group_name_H-M 'P 41 21 2'
_audit_creation_date 2001-04-13
_audit_creation_method 'by teXsan v1.8'
_cell_angle_alpha 90
_cell_angle_beta 90
_cell_angle_gamma 90
_cell_formula_units_Z 8
_cell_length_a 16.332(2)
_cell_length_b 16.3320
_cell_length_c 24.696(5)
_cell_measurement_reflns_used 24
_cell_measurement_temperature 296.2
_cell_measurement_theta_max 17.6
_cell_measurement_theta_min 15.2
_cell_volume 6587.3(16)
_computing_cell_refinement 'MSC/AFC Diffractometer Control'
_computing_data_collection 'MSC/AFC Diffractometer Control'
_computing_data_reduction 'teXsan (MSC, 1992-1997)'
_computing_publication_material 'teXsan (MSC, 1992-1997)'
_computing_structure_refinement 'teXsan (MSC, 1992-1997)'
_computing_structure_solution
;
SIR92 (Altomare, et. al. 1994)
;
_diffrn_ambient_temperature 296.2
_diffrn_measurement_device_type 'Rigaku AFC6S'
_diffrn_measurement_method \w-2\q
_diffrn_orient_matrix_UB_11 -0.03616
_diffrn_orient_matrix_UB_12 -0.01484
_diffrn_orient_matrix_UB_13 0.03117
_diffrn_orient_matrix_UB_21 -0.04936
_diffrn_orient_matrix_UB_22 0.01359
_diffrn_orient_matrix_UB_23 -0.02221
_diffrn_orient_matrix_UB_31 -0.00231
_diffrn_orient_matrix_UB_32 -0.05783
_diffrn_orient_matrix_UB_33 -0.01322
_diffrn_radiation_detector 'scintillation counter'
_diffrn_radiation_monochromator graphite
_diffrn_radiation_source 'X-ray tube'
_diffrn_radiation_type 'Mo K\a'
_diffrn_radiation_wavelength 0.7107
_diffrn_reflns_av_R_equivalents 0.00000
_diffrn_reflns_av_sigmaI/netI 0.040
_diffrn_reflns_limit_h_max 19
_diffrn_reflns_limit_h_min -19
_diffrn_reflns_limit_k_max 19
_diffrn_reflns_limit_k_min -19
_diffrn_reflns_limit_l_max 29
_diffrn_reflns_limit_l_min -29
_diffrn_reflns_number 3396
_diffrn_reflns_reduction_process 'Lp corrections applied'
_diffrn_reflns_theta_max 25.06
_diffrn_reflns_theta_min 2.07
_diffrn_standards_decay_% -0.23
_diffrn_standards_interval_count 150
_diffrn_standards_number 3
_exptl_absorpt_coefficient_mu 8.873
_exptl_absorpt_correction_T_max 1.000
_exptl_absorpt_correction_T_min 0.573
_exptl_absorpt_correction_type psi-scan
_exptl_absorpt_process_details
;
\y scans (North,Phillips & Matthews, 1968)
;
_exptl_crystal_colour red-brown
_exptl_crystal_density_diffrn 2.272
_exptl_crystal_description block
_exptl_crystal_F_000 4224.00
_exptl_crystal_size_max 0.70
_exptl_crystal_size_mid 0.50
_exptl_crystal_size_min 0.50
_refine_diff_density_max 1.25
_refine_diff_density_min -1.66
_refine_ls_extinction_coef 0.00000028(1)
_refine_ls_extinction_expression 'equ(3) Acta Cryst.(1968) A24, p213.'
_refine_ls_extinction_method 'Zachariasen (1967)'
_refine_ls_goodness_of_fit_all 1.519
_refine_ls_goodness_of_fit_ref 1.594
_refine_ls_hydrogen_treatment noref
_refine_ls_matrix_type full
_refine_ls_number_constraints 90
_refine_ls_number_parameters 398
_refine_ls_number_reflns 2835
_refine_ls_number_restraints 0
_refine_ls_R_factor_all 0.0494
_refine_ls_R_factor_gt 0.0332
_refine_ls_shift/su_max 0.0003
_refine_ls_shift/su_mean 0.0002
_refine_ls_structure_factor_coef F
_refine_ls_weighting_details 'w = 1/[\s^2^(Fo) + 0.00010|Fo|^2^]'
_refine_ls_weighting_scheme sigma
_refine_ls_wR_factor_all 0.0358
_refine_ls_wR_factor_ref 0.0341
_reflns_number_gt 2835
_reflns_number_total 3366
_reflns_threshold_expression I>2.00\s(I)
_cod_data_source_file ja0173829_2.cif
_cod_data_source_block 10
_cod_original_cell_volume 6587(2)
_cod_original_formula_sum 'C30 H30 Ir2 Mo2 O10 '
_cod_database_code 4114782

loop_
_symmetry_equiv_pos_as_xyz
'   +x,   +y,   +z'
'   -x,   -y,1/2+z'
1/2-y,1/2+x,1/4+z
1/2+y,1/2-x,3/4+z
'   +y,   +x,   -z'
'   -y,   -x,1/2-z'
1/2-x,1/2+y,1/4-z
1/2+x,1/2-y,3/4-z

loop_
_atom_site_label
_atom_site_fract_x
_atom_site_fract_y
_atom_site_fract_z
_atom_site_U_iso_or_equiv
_atom_site_occupancy
_atom_site_adp_type
_atom_site_calc_flag
Ir(1) 0.35129(4) 0.18879(4) 0.20546(2) 0.0349(2) 1.000 Uani d
Ir(2) 0.22852(4) 0.16449(4) 0.27743(2) 0.0415(2) 1.000 Uani d
Mo(3) 0.34528(7) 0.28969(7) 0.30145(4) 0.0278(3) 1.000 Uani d
Mo(4) 0.22001(7) 0.30405(7) 0.20539(4) 0.0292(3) 1.000 Uani d
O(11) 0.359(1) 0.1839(9) 0.0840(4) 0.103(6) 1.000 Uani d
O(12) 0.2609(9) 0.0259(7) 0.1960(6) 0.098(5) 1.000 Uani d
O(13) 0.4466(6) 0.3494(7) 0.2004(4) 0.052(3) 1.000 Uani d
O(14) 0.5029(8) 0.0828(8) 0.2181(6) 0.090(5) 1.000 Uani d
O(21) 0.284(1) 0.0417(9) 0.3594(6) 0.152(8) 1.000 Uani d
O(22) 0.0492(8) 0.117(1) 0.2856(7) 0.124(7) 1.000 Uani d
O(23) 0.1860(7) 0.2853(8) 0.3703(4) 0.069(4) 1.000 Uani d
O(31) 0.2696(8) 0.4616(6) 0.3043(4) 0.067(4) 1.000 Uani d
O(41) 0.1207(7) 0.1625(7) 0.1520(4) 0.067(4) 1.000 Uani d
O(42) 0.0658(7) 0.3235(9) 0.2778(4) 0.079(4) 1.000 Uani d
C(11) 0.355(1) 0.189(1) 0.1293(6) 0.068(6) 1.000 Uani d
C(12) 0.273(1) 0.089(1) 0.2150(7) 0.064(6) 1.000 Uani d
C(13) 0.4011(9) 0.3063(9) 0.2238(5) 0.038(4) 1.000 Uani d
C(14) 0.447(1) 0.124(1) 0.2165(6) 0.056(6) 1.000 Uani d
C(21) 0.261(1) 0.090(1) 0.3262(8) 0.081(8) 1.000 Uani d
C(22) 0.116(1) 0.135(1) 0.2840(7) 0.067(6) 1.000 Uani d
C(23) 0.2341(8) 0.2677(9) 0.3368(6) 0.042(4) 1.000 Uani d
C(31) 0.2943(9) 0.3952(9) 0.2960(6) 0.039(4) 1.000 Uani d
C(41) 0.161(1) 0.210(1) 0.1751(6) 0.051(5) 1.000 Uani d
C(42) 0.1267(8) 0.3141(9) 0.2541(6) 0.042(4) 1.000 Uani d
C(301) 0.4505(9) 0.3607(9) 0.3434(6) 0.045(5) 1.000 Uani d
C(302) 0.4839(9) 0.289(1) 0.3253(6) 0.043(5) 1.000 Uani d
C(303) 0.4485(9) 0.2246(9) 0.3541(5) 0.036(4) 1.000 Uani d
C(304) 0.3910(9) 0.2557(9) 0.3899(6) 0.041(5) 1.000 Uani d
C(305) 0.390(1) 0.3424(9) 0.3841(5) 0.047(5) 1.000 Uani d
C(311) 0.478(1) 0.4489(9) 0.3276(7) 0.075(7) 1.000 Uani d
C(312) 0.5597(9) 0.283(1) 0.2890(6) 0.079(7) 1.000 Uani d
C(313) 0.477(1) 0.136(1) 0.3545(7) 0.067(6) 1.000 Uani d
C(314) 0.348(1) 0.211(1) 0.4339(5) 0.064(6) 1.000 Uani d
C(315) 0.343(1) 0.400(1) 0.4203(6) 0.071(6) 1.000 Uani d
C(401) 0.261(1) 0.4403(9) 0.1721(6) 0.042(5) 1.000 Uani d
C(402) 0.2755(9) 0.3844(9) 0.1300(5) 0.039(4) 1.000 Uani d
C(403) 0.1995(9) 0.347(1) 0.1152(5) 0.045(5) 1.000 Uani d
C(404) 0.1379(9) 0.380(1) 0.1490(6) 0.041(4) 1.000 Uani d
C(405) 0.177(1) 0.4376(9) 0.1853(6) 0.046(5) 1.000 Uani d
C(411) 0.322(1) 0.5024(9) 0.1896(6) 0.061(6) 1.000 Uani d
C(412) 0.351(1) 0.380(1) 0.0957(6) 0.057(5) 1.000 Uani d
C(413) 0.1829(9) 0.297(1) 0.0657(5) 0.058(5) 1.000 Uani d
C(414) 0.0470(9) 0.369(1) 0.1410(7) 0.071(6) 1.000 Uani d
C(415) 0.131(1) 0.497(1) 0.2202(6) 0.064(6) 1.000 Uani d
H(311a) 0.5329 0.4579 0.3391 0.090 1.000 Uiso c
H(311b) 0.4749 0.4546 0.2894 0.090 1.000 Uiso c
H(311c) 0.4431 0.4877 0.3444 0.090 1.000 Uiso c
H(312a) 0.5718 0.2273 0.2816 0.095 1.000 Uiso c
H(312b) 0.5499 0.3112 0.2560 0.095 1.000 Uiso c
H(312c) 0.6048 0.3076 0.3072 0.095 1.000 Uiso c
H(313a) 0.4310 0.1015 0.3482 0.080 1.000 Uiso c
H(313b) 0.5163 0.1278 0.3268 0.080 1.000 Uiso c
H(313c) 0.5006 0.1230 0.3886 0.080 1.000 Uiso c
H(314a) 0.2909 0.2201 0.4317 0.077 1.000 Uiso c
H(314b) 0.3588 0.1538 0.4302 0.077 1.000 Uiso c
H(314c) 0.3679 0.2292 0.4680 0.077 1.000 Uiso c
H(315a) 0.3631 0.3948 0.4563 0.085 1.000 Uiso c
H(315b) 0.3521 0.4547 0.4081 0.085 1.000 Uiso c
H(315c) 0.2865 0.3881 0.4194 0.085 1.000 Uiso c
H(411a) 0.3693 0.4747 0.2024 0.073 1.000 Uiso c
H(411b) 0.3362 0.5365 0.1600 0.073 1.000 Uiso c
H(411c) 0.2996 0.5348 0.2179 0.073 1.000 Uiso c
H(412a) 0.3973 0.3711 0.1183 0.069 1.000 Uiso c
H(412b) 0.3468 0.3361 0.0704 0.069 1.000 Uiso c
H(412c) 0.3573 0.4300 0.0767 0.069 1.000 Uiso c
H(413a) 0.1544 0.2487 0.0760 0.069 1.000 Uiso c
H(413b) 0.1503 0.3276 0.0412 0.069 1.000 Uiso c
H(413c) 0.2331 0.2824 0.0488 0.069 1.000 Uiso c
H(414a) 0.0255 0.4180 0.1253 0.085 1.000 Uiso c
H(414b) 0.0366 0.3243 0.1177 0.085 1.000 Uiso c
H(414c) 0.0215 0.3601 0.1751 0.085 1.000 Uiso c
H(415a) 0.1501 0.4930 0.2563 0.077 1.000 Uiso c
H(415b) 0.1389 0.5507 0.2070 0.077 1.000 Uiso c
H(415c) 0.0737 0.4841 0.2194 0.077 1.000 Uiso c

loop_
_atom_site_aniso_label
_atom_site_aniso_U_11
_atom_site_aniso_U_22
_atom_site_aniso_U_33
_atom_site_aniso_U_12
_atom_site_aniso_U_13
_atom_site_aniso_U_23
Ir(1) 0.0336(3) 0.0371(3) 0.0339(3) 0.0052(3) 0.0001(3) -0.0074(3)
Ir(2) 0.0415(4) 0.0363(4) 0.0468(3) -0.0140(3) -0.0003(3) 0.0059(3)
Mo(3) 0.0325(7) 0.0256(6) 0.0253(5) -0.0033(5) -0.0021(5) 0.0012(5)
Mo(4) 0.0241(6) 0.0356(7) 0.0279(6) 0.0004(5) -0.0001(5) -0.0018(6)
O(11) 0.15(1) 0.13(1) 0.032(6) 0.05(1) 0.001(8) -0.021(8)
O(12) 0.12(1) 0.045(8) 0.13(1) -0.020(8) 0.01(1) -0.038(9)
O(13) 0.046(6) 0.062(7) 0.048(6) -0.001(6) -0.002(6) 0.025(6)
O(14) 0.061(8) 0.11(1) 0.10(1) 0.047(8) 0.005(8) -0.004(9)
O(21) 0.24(2) 0.08(1) 0.13(1) -0.04(1) -0.07(2) 0.07(1)
O(22) 0.053(9) 0.18(2) 0.14(1) -0.06(1) 0.02(1) 0.01(1)
O(23) 0.060(8) 0.10(1) 0.046(6) -0.001(7) 0.024(6) -0.008(7)
O(31) 0.11(1) 0.035(6) 0.054(7) 0.018(7) -0.024(7) -0.014(6)
O(41) 0.060(8) 0.066(9) 0.073(8) -0.017(7) -0.019(7) -0.014(7)
O(42) 0.039(7) 0.12(1) 0.072(8) 0.015(7) 0.031(7) -0.013(9)
C(11) 0.10(2) 0.07(1) 0.037(9) 0.03(1) -0.01(1) -0.019(9)
C(12) 0.08(1) 0.04(1) 0.07(1) 0.00(1) -0.04(1) -0.017(9)
C(13) 0.044(9) 0.043(9) 0.026(7) 0.010(7) -0.007(7) -0.001(7)
C(14) 0.05(1) 0.07(1) 0.05(1) 0.000(9) -0.009(9) 0.017(9)
C(21) 0.10(2) 0.05(1) 0.09(2) -0.04(1) 0.02(1) 0.01(1)
C(22) 0.06(1) 0.07(1) 0.07(1) -0.01(1) 0.02(1) 0.01(1)
C(23) 0.036(9) 0.049(9) 0.041(8) 0.008(8) 0.008(7) 0.006(8)
C(31) 0.05(1) 0.033(8) 0.032(7) -0.011(7) -0.015(8) 0.003(7)
C(41) 0.04(1) 0.06(1) 0.054(9) -0.002(8) 0.003(8) -0.015(9)
C(42) 0.035(9) 0.046(9) 0.046(8) 0.009(7) -0.011(8) -0.014(8)
C(301) 0.05(1) 0.05(1) 0.040(8) -0.026(8) -0.029(8) 0.020(8)
C(302) 0.039(9) 0.05(1) 0.043(9) 0.001(8) -0.024(7) 0.013(8)
C(303) 0.05(1) 0.024(8) 0.032(7) 0.007(7) -0.011(7) 0.006(7)
C(304) 0.044(9) 0.041(9) 0.038(9) 0.003(7) -0.015(7) -0.002(8)
C(305) 0.07(1) 0.036(9) 0.032(8) -0.001(8) -0.023(8) 0.001(8)
C(311) 0.10(2) 0.04(1) 0.08(1) -0.04(1) -0.04(1) 0.02(1)
C(312) 0.032(9) 0.14(2) 0.07(1) 0.01(1) -0.007(9) 0.03(1)
C(313) 0.07(1) 0.06(1) 0.07(1) 0.00(1) -0.04(1) 0.01(1)
C(314) 0.10(2) 0.06(1) 0.031(8) 0.01(1) 0.00(1) 0.008(8)
C(315) 0.10(2) 0.07(1) 0.039(9) 0.01(1) -0.01(1) -0.013(9)
C(401) 0.05(1) 0.029(8) 0.044(9) 0.005(7) -0.006(8) 0.012(7)
C(402) 0.044(9) 0.045(9) 0.027(7) 0.016(8) -0.008(7) 0.009(7)
C(403) 0.041(9) 0.07(1) 0.030(7) 0.013(9) -0.003(7) -0.009(8)
C(404) 0.028(8) 0.06(1) 0.036(8) 0.006(7) -0.006(7) -0.007(8)
C(405) 0.06(1) 0.038(9) 0.040(8) 0.009(8) 0.000(8) 0.002(7)
C(411) 0.09(1) 0.05(1) 0.05(1) -0.01(1) -0.02(1) 0.008(9)
C(412) 0.04(1) 0.08(1) 0.05(1) 0.013(9) 0.006(9) 0.006(9)
C(413) 0.05(1) 0.09(1) 0.036(8) 0.016(9) 0.001(8) 0.002(9)
C(414) 0.033(9) 0.11(2) 0.07(1) 0.02(1) -0.017(9) 0.01(1)
C(415) 0.06(1) 0.06(1) 0.07(1) 0.021(9) -0.02(1) -0.02(1)

loop_
_atom_type_symbol
_atom_type_oxidation_number
_atom_type_number_in_cell
_atom_type_scat_dispersion_real
_atom_type_scat_dispersion_imag
_atom_type_scat_source
C 0 240 0.002 0.002
;International Tables for Crystallography
(1992, Vol. C, Tables 4.2.6.8 and 6.1.1.1)
;
H 0 240 0.000 0.000
;International Tables for Crystallography
(1992, Vol. C, Table 6.1.1.2)
;
Ir 0 16 -2.066 7.990
;International Tables for Crystallography
(1992, Vol. C, Tables 4.2.6.8 and 6.1.1.1)
;
Mo 0 16 -1.825 0.688
;International Tables for Crystallography
(1992, Vol. C, Tables 4.2.6.8 and 6.1.1.1)
;
O 0 80 0.008 0.006
;International Tables for Crystallography
(1992, Vol. C, Tables 4.2.6.8 and 6.1.1.1)
;

loop_
_geom_angle_atom_site_label_1
_geom_angle_atom_site_label_2
_geom_angle_atom_site_label_3
_geom_angle
_geom_angle_publ_flag
Ir(2) Ir(1) Mo(3) 61.31(3) yes
Ir(2) Ir(1) Mo(4) 62.66(3) yes
Ir(2) Ir(1) C(11) 132.9(6) yes
Ir(2) Ir(1) C(12) 50.0(5) yes
Ir(2) Ir(1) C(13) 105.9(4) yes
Ir(2) Ir(1) C(14) 115.4(5) yes
Mo(3) Ir(1) Mo(4) 66.33(3) yes
Mo(3) Ir(1) C(11) 144.9(6) yes
Mo(3) Ir(1) C(12) 109.4(5) yes
Mo(3) Ir(1) C(13) 47.6(4) yes
Mo(3) Ir(1) C(14) 103.2(5) yes
Mo(4) Ir(1) C(11) 91.2(6) yes
Mo(4) Ir(1) C(12) 93.2(5) yes
Mo(4) Ir(1) C(13) 72.1(4) yes
Mo(4) Ir(1) C(14) 169.3(5) yes
C(11) Ir(1) C(12) 97.9(8) yes
C(11) Ir(1) C(13) 101.3(7) yes
C(11) Ir(1) C(14) 96.8(8) yes
C(12) Ir(1) C(13) 155.9(6) yes
C(12) Ir(1) C(14) 92.8(7) yes
C(13) Ir(1) C(14) 99.2(6) yes
Ir(1) Ir(2) Mo(3) 62.45(3) yes
Ir(1) Ir(2) Mo(4) 61.11(3) yes
Ir(1) Ir(2) C(12) 49.4(5) yes
Ir(1) Ir(2) C(21) 108.8(7) yes
Ir(1) Ir(2) C(22) 143.7(5) yes
Ir(1) Ir(2) C(23) 106.8(4) yes
Mo(3) Ir(2) Mo(4) 66.19(3) yes
Mo(3) Ir(2) C(12) 109.9(5) yes
Mo(3) Ir(2) C(21) 98.6(6) yes
Mo(3) Ir(2) C(22) 143.6(6) yes
Mo(3) Ir(2) C(23) 45.4(4) yes
Mo(4) Ir(2) C(12) 91.6(5) yes
Mo(4) Ir(2) C(21) 164.1(6) yes
Mo(4) Ir(2) C(22) 101.7(5) yes
Mo(4) Ir(2) C(23) 79.1(4) yes
C(12) Ir(2) C(21) 89.6(8) yes
C(12) Ir(2) C(22) 104.4(7) yes
C(12) Ir(2) C(23) 155.3(6) yes
C(21) Ir(2) C(22) 93.3(8) yes
C(21) Ir(2) C(23) 93.3(7) yes
C(22) Ir(2) C(23) 100.0(7) yes
Ir(1) Mo(3) Ir(2) 56.24(3) yes
Ir(1) Mo(3) Mo(4) 56.29(3) yes
Ir(1) Mo(3) C(13) 47.4(4) yes
Ir(1) Mo(3) C(23) 106.3(4) yes
Ir(1) Mo(3) C(31) 118.0(4) yes
Ir(1) Mo(3) C(301) 128.8(4) yes
Ir(1) Mo(3) C(302) 99.9(4) yes
Ir(1) Mo(3) C(303) 99.7(3) yes
Ir(1) Mo(3) C(304) 127.6(4) yes
Ir(1) Mo(3) C(305) 156.8(4) yes
Ir(2) Mo(3) Mo(4) 57.46(3) yes
Ir(2) Mo(3) C(13) 100.9(4) yes
Ir(2) Mo(3) C(23) 51.0(4) yes
Ir(2) Mo(3) C(31) 109.8(4) yes
Ir(2) Mo(3) C(301) 161.0(3) yes
Ir(2) Mo(3) C(302) 134.2(4) yes
Ir(2) Mo(3) C(303) 105.4(4) yes
Ir(2) Mo(3) C(304) 103.5(4) yes
Ir(2) Mo(3) C(305) 130.8(4) yes
Mo(4) Mo(3) C(13) 65.9(4) yes
Mo(4) Mo(3) C(23) 76.0(4) yes
Mo(4) Mo(3) C(31) 66.3(4) yes
Mo(4) Mo(3) C(301) 141.5(3) yes
Mo(4) Mo(3) C(302) 145.1(4) yes
Mo(4) Mo(3) C(303) 155.1(3) yes
Mo(4) Mo(3) C(304) 156.5(4) yes
Mo(4) Mo(3) C(305) 146.7(4) yes
C(13) Mo(3) C(23) 141.5(5) yes
C(13) Mo(3) C(31) 90.5(6) yes
C(13) Mo(3) C(301) 91.2(5) yes
C(13) Mo(3) C(302) 79.3(5) yes
C(13) Mo(3) C(303) 104.1(5) yes
C(13) Mo(3) C(304) 136.1(5) yes
C(13) Mo(3) C(305) 127.3(6) yes
C(23) Mo(3) C(31) 78.6(6) yes
C(23) Mo(3) C(301) 123.7(6) yes
C(23) Mo(3) C(302) 138.7(5) yes
C(23) Mo(3) C(303) 108.5(5) yes
C(23) Mo(3) C(304) 81.1(5) yes
C(23) Mo(3) C(305) 88.1(6) yes
C(31) Mo(3) C(301) 84.5(6) yes
C(31) Mo(3) C(302) 116.0(6) yes
C(31) Mo(3) C(303) 138.3(5) yes
C(31) Mo(3) C(304) 114.3(6) yes
C(31) Mo(3) C(305) 82.2(6) yes
C(301) Mo(3) C(302) 34.0(5) yes
C(301) Mo(3) C(303) 56.9(5) yes
C(301) Mo(3) C(304) 58.2(5) yes
C(301) Mo(3) C(305) 36.3(5) yes
C(302) Mo(3) C(303) 34.5(5) yes
C(302) Mo(3) C(304) 57.6(5) yes
C(302) Mo(3) C(305) 58.6(6) yes
C(303) Mo(3) C(304) 33.9(5) yes
C(303) Mo(3) C(305) 57.8(5) yes
C(304) Mo(3) C(305) 35.2(5) yes
Ir(1) Mo(4) Ir(2) 56.22(3) yes
Ir(1) Mo(4) Mo(3) 57.38(3) yes
Ir(1) Mo(4) C(41) 81.5(5) yes
Ir(1) Mo(4) C(42) 130.0(4) yes
Ir(1) Mo(4) C(401) 113.2(4) yes
Ir(1) Mo(4) C(402) 94.4(3) yes
Ir(1) Mo(4) C(403) 107.7(4) yes
Ir(1) Mo(4) C(404) 142.7(4) yes
Ir(1) Mo(4) C(405) 147.1(4) yes
Ir(2) Mo(4) Mo(3) 56.35(3) yes
Ir(2) Mo(4) C(41) 68.9(5) yes
Ir(2) Mo(4) C(42) 74.0(4) yes
Ir(2) Mo(4) C(401) 154.6(4) yes
Ir(2) Mo(4) C(402) 150.5(3) yes
Ir(2) Mo(4) C(403) 145.3(4) yes
Ir(2) Mo(4) C(404) 145.8(4) yes
Ir(2) Mo(4) C(405) 151.3(4) yes
Mo(3) Mo(4) C(41) 123.3(5) yes
Mo(3) Mo(4) C(42) 92.8(4) yes
Mo(3) Mo(4) C(401) 98.3(4) yes
Mo(3) Mo(4) C(402) 111.9(3) yes
Mo(3) Mo(4) C(403) 145.8(4) yes
Mo(3) Mo(4) C(404) 151.3(4) yes
Mo(3) Mo(4) C(405) 115.2(4) yes
C(41) Mo(4) C(42) 85.2(6) yes
C(41) Mo(4) C(401) 135.5(6) yes
C(41) Mo(4) C(402) 108.2(6) yes
C(41) Mo(4) C(403) 78.8(6) yes
C(41) Mo(4) C(404) 84.8(6) yes
C(41) Mo(4) C(405) 120.0(6) yes
C(42) Mo(4) C(401) 109.9(6) yes
C(42) Mo(4) C(402) 135.5(5) yes
C(42) Mo(4) C(403) 116.5(5) yes
C(42) Mo(4) C(404) 82.7(5) yes
C(42) Mo(4) C(405) 79.5(6) yes
C(401) Mo(4) C(402) 33.2(5) yes
C(401) Mo(4) C(403) 56.8(5) yes
C(401) Mo(4) C(404) 57.6(5) yes
C(401) Mo(4) C(405) 33.9(5) yes
C(402) Mo(4) C(403) 34.5(5) yes
C(402) Mo(4) C(404) 57.7(5) yes
C(402) Mo(4) C(405) 56.8(5) yes
C(403) Mo(4) C(404) 35.3(5) yes
C(403) Mo(4) C(405) 58.6(5) yes
C(404) Mo(4) C(405) 36.1(5) yes
Ir(1) C(11) O(11) 175(2) yes
Ir(1) C(12) Ir(2) 80.6(5) yes
Ir(1) C(12) O(12) 139(2) yes
Ir(2) C(12) O(12) 140(2) yes
Ir(1) C(13) Mo(3) 85.0(6) yes
Ir(1) C(13) O(13) 133(1) yes
Mo(3) C(13) O(13) 142(1) yes
Ir(1) C(14) O(14) 174(2) yes
Ir(2) C(21) O(21) 178(2) yes
Ir(2) C(22) O(22) 177(2) yes
Ir(2) C(23) Mo(3) 83.6(5) yes
Ir(2) C(23) O(23) 128(1) yes
Mo(3) C(23) O(23) 148(1) yes
Mo(3) C(31) O(31) 165(1) yes
Mo(4) C(41) O(41) 170(2) yes
Mo(4) C(42) O(42) 172(1) yes
Mo(3) C(301) C(302) 73.9(8) yes
Mo(3) C(301) C(305) 72.3(8) yes
Mo(3) C(301) C(311) 124(1) yes
C(302) C(301) C(305) 109(1) yes
C(302) C(301) C(311) 126(2) yes
C(305) C(301) C(311) 124(2) yes
Mo(3) C(302) C(301) 72.1(8) yes
Mo(3) C(302) C(303) 74.3(9) yes
Mo(3) C(302) C(312) 129(1) yes
C(301) C(302) C(303) 108(1) yes
C(301) C(302) C(312) 125(2) yes
C(303) C(302) C(312) 125(2) yes
Mo(3) C(303) C(302) 71.2(8) yes
Mo(3) C(303) C(304) 72.8(8) yes
Mo(3) C(303) C(313) 130(1) yes
C(302) C(303) C(304) 109(1) yes
C(302) C(303) C(313) 127(2) yes
C(304) C(303) C(313) 123(1) yes
Mo(3) C(304) C(303) 73.3(7) yes
Mo(3) C(304) C(305) 70.7(8) yes
Mo(3) C(304) C(314) 130(1) yes
C(303) C(304) C(305) 108(1) yes
C(303) C(304) C(314) 127(1) yes
C(305) C(304) C(314) 124(2) yes
Mo(3) C(305) C(301) 71.4(7) yes
Mo(3) C(305) C(304) 74.1(8) yes
Mo(3) C(305) C(315) 127(1) yes
C(301) C(305) C(304) 105(2) yes
C(301) C(305) C(315) 129(2) yes
C(304) C(305) C(315) 125(2) yes
C(301) C(311) H(311a) 110.0 no
C(301) C(311) H(311b) 108.8 no
C(301) C(311) H(311c) 109.5 no
H(311a) C(311) H(311b) 109.5 no
H(311a) C(311) H(311c) 109.5 no
H(311b) C(311) H(311c) 109.5 no
C(302) C(312) H(312a) 110.2 no
C(302) C(312) H(312b) 109.4 no
C(302) C(312) H(312c) 108.8 no
H(312a) C(312) H(312b) 109.5 no
H(312a) C(312) H(312c) 109.5 no
H(312b) C(312) H(312c) 109.5 no
C(303) C(313) H(313a) 108.8 no
C(303) C(313) H(313b) 109.5 no
C(303) C(313) H(313c) 110.1 no
H(313a) C(313) H(313b) 109.5 no
H(313a) C(313) H(313c) 109.5 no
H(313b) C(313) H(313c) 109.5 no
C(304) C(314) H(314a) 109.9 no
C(304) C(314) H(314b) 109.1 no
C(304) C(314) H(314c) 109.4 no
H(314a) C(314) H(314b) 109.5 no
H(314a) C(314) H(314c) 109.5 no
H(314b) C(314) H(314c) 109.5 no
C(305) C(315) H(315a) 109.2 no
C(305) C(315) H(315b) 108.9 no
C(305) C(315) H(315c) 110.3 no
H(315a) C(315) H(315b) 109.5 no
H(315a) C(315) H(315c) 109.5 no
H(315b) C(315) H(315c) 109.5 no
Mo(4) C(401) C(402) 72.9(8) yes
Mo(4) C(401) C(405) 68.4(9) yes
Mo(4) C(401) C(411) 134(1) yes
C(402) C(401) C(405) 109(2) yes
C(402) C(401) C(411) 123(2) yes
C(405) C(401) C(411) 127(2) yes
Mo(4) C(402) C(401) 73.9(8) yes
Mo(4) C(402) C(403) 69.3(8) yes
Mo(4) C(402) C(412) 135(1) yes
C(401) C(402) C(403) 108(1) yes
C(401) C(402) C(412) 126(2) yes
C(403) C(402) C(412) 123(1) yes
Mo(4) C(403) C(402) 76.2(7) yes
Mo(4) C(403) C(404) 70.1(8) yes
Mo(4) C(403) C(413) 129(1) yes
C(402) C(403) C(404) 108(1) yes
C(402) C(403) C(413) 127(1) yes
C(404) C(403) C(413) 124(1) yes
Mo(4) C(404) C(403) 74.7(8) yes
Mo(4) C(404) C(405) 73.6(8) yes
Mo(4) C(404) C(414) 126(1) yes
C(403) C(404) C(405) 108(1) yes
C(403) C(404) C(414) 125(1) yes
C(405) C(404) C(414) 126(1) yes
Mo(4) C(405) C(401) 77.6(9) yes
Mo(4) C(405) C(404) 70.3(8) yes
Mo(4) C(405) C(415) 129(1) yes
C(401) C(405) C(404) 108(1) yes
C(401) C(405) C(415) 127(2) yes
C(404) C(405) C(415) 124(2) yes
C(401) C(411) H(411a) 108.7 no
C(401) C(411) H(411b) 110.0 no
C(401) C(411) H(411c) 109.7 no
H(411a) C(411) H(411b) 109.5 no
H(411a) C(411) H(411c) 109.5 no
H(411b) C(411) H(411c) 109.5 no
C(402) C(412) H(412a) 109.2 no
C(402) C(412) H(412b) 110.4 no
C(402) C(412) H(412c) 108.8 no
H(412a) C(412) H(412b) 109.5 no
H(412a) C(412) H(412c) 109.5 no
H(412b) C(412) H(412c) 109.5 no
C(403) C(413) H(413a) 109.1 no
C(403) C(413) H(413b) 109.4 no
C(403) C(413) H(413c) 109.9 no
H(413a) C(413) H(413b) 109.5 no
H(413a) C(413) H(413c) 109.5 no
H(413b) C(413) H(413c) 109.5 no
C(404) C(414) H(414a) 108.5 no
C(404) C(414) H(414b) 110.3 no
C(404) C(414) H(414c) 109.7 no
H(414a) C(414) H(414b) 109.5 no
H(414a) C(414) H(414c) 109.5 no
H(414b) C(414) H(414c) 109.5 no
C(405) C(415) H(415a) 109.2 no
C(405) C(415) H(415b) 109.2 no
C(405) C(415) H(415c) 110.0 no
H(415a) C(415) H(415b) 109.5 no
H(415a) C(415) H(415c) 109.5 no
H(415b) C(415) H(415c) 109.5 no

loop_
_geom_bond_atom_site_label_1
_geom_bond_atom_site_label_2
_geom_bond_distance
_geom_bond_publ_flag
Ir(1) Ir(2) 2.7087(8) yes
Ir(1) Mo(3) 2.889(1) yes
Ir(1) Mo(4) 2.853(1) yes
Ir(1) C(11) 1.88(1) yes
Ir(1) C(12) 2.08(2) yes
Ir(1) C(13) 2.13(2) yes
Ir(1) C(14) 1.91(2) yes
Ir(2) Mo(3) 2.858(1) yes
Ir(2) Mo(4) 2.895(1) yes
Ir(2) C(12) 2.10(2) yes
Ir(2) C(21) 1.79(2) yes
Ir(2) C(22) 1.91(2) yes
Ir(2) C(23) 2.24(1) yes
Mo(3) Mo(4) 3.141(2) yes
Mo(3) C(13) 2.14(1) yes
Mo(3) C(23) 2.05(1) yes
Mo(3) C(31) 1.92(1) yes
Mo(3) C(301) 2.32(1) yes
Mo(3) C(302) 2.34(1) yes
Mo(3) C(303) 2.38(1) yes
Mo(3) C(304) 2.37(1) yes
Mo(3) C(305) 2.33(1) yes
Mo(4) C(41) 1.97(2) yes
Mo(4) C(42) 1.95(1) yes
Mo(4) C(401) 2.46(1) yes
Mo(4) C(402) 2.45(1) yes
Mo(4) C(403) 2.36(1) yes
Mo(4) C(404) 2.30(1) yes
Mo(4) C(405) 2.35(1) yes
O(11) C(11) 1.12(2) yes
O(12) C(12) 1.15(2) yes
O(13) C(13) 1.18(2) yes
O(14) C(14) 1.13(2) yes
O(21) C(21) 1.20(2) yes
O(22) C(22) 1.12(2) yes
O(23) C(23) 1.18(2) yes
O(31) C(31) 1.17(2) yes
O(41) C(41) 1.16(2) yes
O(42) C(42) 1.16(2) yes
C(301) C(302) 1.36(2) yes
C(301) C(305) 1.45(2) yes
C(301) C(311) 1.56(2) yes
C(302) C(303) 1.40(2) yes
C(302) C(312) 1.53(2) yes
C(303) C(304) 1.39(2) yes
C(303) C(313) 1.52(2) yes
C(304) C(305) 1.42(2) yes
C(304) C(314) 1.49(2) yes
C(305) C(315) 1.50(2) yes
C(311) H(311a) 0.95 no
C(311) H(311b) 0.95 no
C(311) H(311c) 0.95 no
C(312) H(312a) 0.95 no
C(312) H(312b) 0.95 no
C(312) H(312c) 0.95 no
C(313) H(313a) 0.95 no
C(313) H(313b) 0.95 no
C(313) H(313c) 0.95 no
C(314) H(314a) 0.95 no
C(314) H(314b) 0.95 no
C(314) H(314c) 0.95 no
C(315) H(315a) 0.95 no
C(315) H(315b) 0.95 no
C(315) H(315c) 0.95 no
C(401) C(402) 1.40(2) yes
C(401) C(405) 1.41(2) yes
C(401) C(411) 1.49(2) yes
C(402) C(403) 1.43(2) yes
C(402) C(412) 1.50(2) yes
C(403) C(404) 1.41(2) yes
C(403) C(413) 1.50(2) yes
C(404) C(405) 1.44(2) yes
C(404) C(414) 1.51(2) yes
C(405) C(415) 1.50(2) yes
C(411) H(411a) 0.95 no
C(411) H(411b) 0.95 no
C(411) H(411c) 0.95 no
C(412) H(412a) 0.95 no
C(412) H(412b) 0.95 no
C(412) H(412c) 0.95 no
C(413) H(413a) 0.95 no
C(413) H(413b) 0.95 no
C(413) H(413c) 0.95 no
C(414) H(414a) 0.95 no
C(414) H(414b) 0.95 no
C(414) H(414c) 0.95 no
C(415) H(415a) 0.95 no
C(415) H(415b) 0.95 no
C(415) H(415c) 0.95 no

loop_
_geom_contact_atom_site_label_1
_geom_contact_atom_site_label_2
_geom_contact_distance
_geom_contact_site_symmetry_2
_geom_contact_publ_flag
O(11) O(21) 3.09(2) 4_554 no
O(11) C(415) 3.34(2) 7_545 no
O(12) C(402) 3.04(2) 7_545 no
O(12) C(412) 3.18(2) 7_545 no
O(12) C(401) 3.25(2) 7_545 no
O(12) C(403) 3.35(2) 7_545 no
O(13) C(311) 3.37(2) 6_665 no
O(13) O(21) 3.49(2) 4_554 no
O(14) O(21) 3.51(2) 4_554 no
O(21) C(11) 3.12(3) 3_545 no
O(21) C(14) 3.42(2) 3_545 no
O(22) C(305) 3.34(2) 8_455 no
O(22) C(301) 3.42(2) 8_455 no
O(22) C(315) 3.54(2) 8_455 no
O(23) C(312) 3.24(2) 8_455 no
O(31) C(414) 3.42(2) 3 no
O(41) C(411) 3.58(2) 7_545 no
O(42) C(313) 3.32(2) 8_455 no
O(42) C(303) 3.58(2) 8_455 no
Ir(1) C(11) 1.88(1) . no
Ir(1) C(14) 1.91(2) . no
Ir(1) C(12) 2.08(2) . no
Ir(1) C(13) 2.13(2) . no
Ir(1) C(41) 3.22(2) . no
Ir(2) C(21) 1.79(2) . no
Ir(2) C(22) 1.91(2) . no
Ir(2) C(12) 2.10(2) . no
Ir(2) C(23) 2.24(1) . no
Ir(2) C(41) 2.86(2) . no
Ir(2) C(42) 3.01(1) . no
Mo(3) C(31) 1.92(1) . no
Mo(3) C(23) 2.05(1) . no
Mo(3) C(13) 2.14(1) . no
Mo(3) C(21) 3.59(2) . no
Mo(4) C(42) 1.95(1) . no
Mo(4) C(41) 1.97(2) . no
Mo(4) C(31) 2.95(1) . no
Mo(4) C(13) 2.99(1) . no
Mo(4) C(23) 3.31(1) . no
Mo(4) C(11) 3.45(2) . no

loop_
_geom_torsion_atom_site_label_1
_geom_torsion_atom_site_label_2
_geom_torsion_atom_site_label_3
_geom_torsion_atom_site_label_4
_geom_torsion
_geom_torsion_publ_flag
Ir(1) Ir(2) Mo(3) Mo(4) 68.57(3) no
Ir(1) Ir(2) Mo(3) C(13) 16.6(4) no
Ir(1) Ir(2) Mo(3) C(23) 167.0(5) no
Ir(1) Ir(2) Mo(3) C(31) 111.1(5) no
Ir(1) Ir(2) Mo(3) C(301) -112(1) no
Ir(1) Ir(2) Mo(3) C(302) -68.9(5) no
Ir(1) Ir(2) Mo(3) C(303) -91.5(4) no
Ir(1) Ir(2) Mo(3) C(304) -126.5(4) no
Ir(1) Ir(2) Mo(3) C(305) -152.0(5) no
Ir(1) Ir(2) Mo(4) Mo(3) -70.50(3) no
Ir(1) Ir(2) Mo(4) C(41) 93.8(5) no
Ir(1) Ir(2) Mo(4) C(42) -175.1(4) no
Ir(1) Ir(2) Mo(4) C(401) -72.2(9) no
Ir(1) Ir(2) Mo(4) C(402) 3.9(7) no
Ir(1) Ir(2) Mo(4) C(403) 71.2(6) no
Ir(1) Ir(2) Mo(4) C(404) 136.0(6) no
Ir(1) Ir(2) Mo(4) C(405) -151.8(8) no
Ir(1) Ir(2) C(12) O(12) -180(3) no
Ir(1) Ir(2) C(21) O(21) 71.0(8) no
Ir(1) Ir(2) C(22) O(22) 8.1(4) no
Ir(1) Ir(2) C(23) Mo(3) -12.0(5) no
Ir(1) Ir(2) C(23) O(23) 170(1) no
Ir(1) Mo(3) Ir(2) Mo(4) -68.57(3) no
Ir(1) Mo(3) Ir(2) C(12) 14.1(5) no
Ir(1) Mo(3) Ir(2) C(21) 106.8(7) no
Ir(1) Mo(3) Ir(2) C(22) -145.6(9) no
Ir(1) Mo(3) Ir(2) C(23) -167.0(5) no
Ir(1) Mo(3) Mo(4) Ir(2) 68.48(3) no
Ir(1) Mo(3) Mo(4) C(41) 50.9(5) no
Ir(1) Mo(3) Mo(4) C(42) 137.1(4) no
Ir(1) Mo(3) Mo(4) C(401) -112.3(4) no
Ir(1) Mo(3) Mo(4) C(402) -80.8(4) no
Ir(1) Mo(3) Mo(4) C(403) -72.6(7) no
Ir(1) Mo(3) Mo(4) C(404) -143.0(8) no
Ir(1) Mo(3) Mo(4) C(405) -143.2(4) no
Ir(1) Mo(3) C(13) O(13) -170(2) no
Ir(1) Mo(3) C(23) Ir(2) 11.2(4) no
Ir(1) Mo(3) C(23) O(23) -172(2) no
Ir(1) Mo(3) C(31) O(31) -174(5) no
Ir(1) Mo(3) C(301) C(302) -37(1) no
Ir(1) Mo(3) C(301) C(305) -153.8(7) no
Ir(1) Mo(3) C(301) C(311) 86(2) no
Ir(1) Mo(3) C(302) C(301) 151.5(8) no
Ir(1) Mo(3) C(302) C(303) -92.8(9) no
Ir(1) Mo(3) C(302) C(312) 30(2) no
Ir(1) Mo(3) C(303) C(302) 93.4(9) no
Ir(1) Mo(3) C(303) C(304) -148.8(8) no
Ir(1) Mo(3) C(303) C(313) -29(2) no
Ir(1) Mo(3) C(304) C(303) 40(1) no
Ir(1) Mo(3) C(304) C(305) 156.9(8) no
Ir(1) Mo(3) C(304) C(314) -85(1) no
Ir(1) Mo(3) C(305) C(301) 61(1) no
Ir(1) Mo(3) C(305) C(304) -52(2) no
Ir(1) Mo(3) C(305) C(315) -174.1(9) no
Ir(1) Mo(4) Ir(2) Mo(3) 70.50(3) no
Ir(1) Mo(4) Ir(2) C(12) -40.6(5) no
Ir(1) Mo(4) Ir(2) C(21) 54(2) no
Ir(1) Mo(4) Ir(2) C(22) -145.7(6) no
Ir(1) Mo(4) Ir(2) C(23) 116.3(4) no
Ir(1) Mo(4) Mo(3) Ir(2) -68.48(3) no
Ir(1) Mo(4) Mo(3) C(13) 53.6(4) no
Ir(1) Mo(4) Mo(3) C(23) -120.9(4) no
Ir(1) Mo(4) Mo(3) C(31) 155.5(5) no
Ir(1) Mo(4) Mo(3) C(301) 111.8(7) no
Ir(1) Mo(4) Mo(3) C(302) 53.5(7) no
Ir(1) Mo(4) Mo(3) C(303) -17.2(9) no
Ir(1) Mo(4) Mo(3) C(304) -107.9(9) no
Ir(1) Mo(4) Mo(3) C(305) 175.4(7) no
Ir(1) Mo(4) C(41) O(41) -139(8) no
Ir(1) Mo(4) C(42) O(42) -148(10) no
Ir(1) Mo(4) C(401) C(402) 59.7(9) no
Ir(1) Mo(4) C(401) C(405) 178.4(8) no
Ir(1) Mo(4) C(401) C(411) -60(2) no
Ir(1) Mo(4) C(402) C(401) -127.2(8) no
Ir(1) Mo(4) C(402) C(403) 115.4(8) no
Ir(1) Mo(4) C(402) C(412) -1(2) no
Ir(1) Mo(4) C(403) C(402) -71.1(8) no
Ir(1) Mo(4) C(403) C(404) 174.0(8) no
Ir(1) Mo(4) C(403) C(413) 56(1) no
Ir(1) Mo(4) C(404) C(403) -9(1) no
Ir(1) Mo(4) C(404) C(405) -123.5(8) no
Ir(1) Mo(4) C(404) C(414) 113(1) no
Ir(1) Mo(4) C(405) C(401) -3(1) no
Ir(1) Mo(4) C(405) C(404) 111.5(9) no
Ir(1) Mo(4) C(405) C(415) -131(1) no
Ir(1) C(12) Ir(2) Mo(3) -16.5(6) no
Ir(1) C(12) Ir(2) Mo(4) 48.7(4) no
Ir(1) C(12) Ir(2) C(21) -115.5(8) no
Ir(1) C(12) Ir(2) C(22) 151.2(6) no
Ir(1) C(12) Ir(2) C(23) -18(2) no
Ir(1) C(13) Mo(3) Ir(2) -18.9(4) no
Ir(1) C(13) Mo(3) Mo(4) -65.5(3) no
Ir(1) C(13) Mo(3) C(23) -57(1) no
Ir(1) C(13) Mo(3) C(31) -129.1(5) no
Ir(1) C(13) Mo(3) C(301) 146.4(5) no
Ir(1) C(13) Mo(3) C(302) 114.4(6) no
Ir(1) C(13) Mo(3) C(303) 90.3(5) no
Ir(1) C(13) Mo(3) C(304) 104.0(7) no
Ir(1) C(13) Mo(3) C(305) 150.3(5) no
Ir(2) Ir(1) Mo(3) Mo(4) -70.63(3) no
Ir(2) Ir(1) Mo(3) C(13) -157.5(5) no
Ir(2) Ir(1) Mo(3) C(23) -10.5(4) no
Ir(2) Ir(1) Mo(3) C(31) -96.1(5) no
Ir(2) Ir(1) Mo(3) C(301) 157.2(5) no
Ir(2) Ir(1) Mo(3) C(302) 137.2(4) no
Ir(2) Ir(1) Mo(3) C(303) 102.1(4) no
Ir(2) Ir(1) Mo(3) C(304) 80.7(5) no
Ir(2) Ir(1) Mo(3) C(305) 116(1) no
Ir(2) Ir(1) Mo(4) Mo(3) 68.69(3) no
Ir(2) Ir(1) Mo(4) C(41) -70.3(5) no
Ir(2) Ir(1) Mo(4) C(42) 6.1(5) no
Ir(2) Ir(1) Mo(4) C(401) 153.7(4) no
Ir(2) Ir(1) Mo(4) C(402) -178.1(4) no
Ir(2) Ir(1) Mo(4) C(403) -145.6(4) no
Ir(2) Ir(1) Mo(4) C(404) -139.8(6) no
Ir(2) Ir(1) Mo(4) C(405) 155.3(7) no
Ir(2) Ir(1) C(11) O(11) -93.3(2) no
Ir(2) Ir(1) C(12) O(12) 180(3) no
Ir(2) Ir(1) C(13) Mo(3) 20.4(4) no
Ir(2) Ir(1) C(13) O(13) -168(1) no
Ir(2) Ir(1) C(14) O(14) 128.3(2) no
Ir(2) Mo(3) Ir(1) Mo(4) 70.63(3) no
Ir(2) Mo(3) Ir(1) C(11) 125(1) no
Ir(2) Mo(3) Ir(1) C(12) -14.2(5) no
Ir(2) Mo(3) Ir(1) C(13) 157.5(5) no
Ir(2) Mo(3) Ir(1) C(14) -112.0(5) no
Ir(2) Mo(3) Mo(4) C(41) -17.5(5) no
Ir(2) Mo(3) Mo(4) C(42) 68.6(4) no
Ir(2) Mo(3) Mo(4) C(401) 179.2(4) no
Ir(2) Mo(3) Mo(4) C(402) -149.3(4) no
Ir(2) Mo(3) Mo(4) C(403) -141.1(7) no
Ir(2) Mo(3) Mo(4) C(404) 148.6(8) no
Ir(2) Mo(3) Mo(4) C(405) 148.3(4) no
Ir(2) Mo(3) C(13) O(13) 171(2) no
Ir(2) Mo(3) C(23) O(23) 177(3) no
Ir(2) Mo(3) C(31) O(31) 125(5) no
Ir(2) Mo(3) C(301) C(302) 61(2) no
Ir(2) Mo(3) C(301) C(305) -55(2) no
Ir(2) Mo(3) C(301) C(311) -175.4(9) no
Ir(2) Mo(3) C(302) C(301) -156.6(7) no
Ir(2) Mo(3) C(302) C(303) -41(1) no
Ir(2) Mo(3) C(302) C(312) 82(2) no
Ir(2) Mo(3) C(303) C(302) 150.9(9) no
Ir(2) Mo(3) C(303) C(304) -91.3(9) no
Ir(2) Mo(3) C(303) C(313) 28(2) no
Ir(2) Mo(3) C(304) C(303) 97.7(8) no
Ir(2) Mo(3) C(304) C(305) -145.6(9) no
Ir(2) Mo(3) C(304) C(314) -27(1) no
Ir(2) Mo(3) C(305) C(301) 159.3(7) no
Ir(2) Mo(3) C(305) C(304) 47(1) no
Ir(2) Mo(3) C(305) C(315) -75(1) no
Ir(2) Mo(4) Ir(1) Mo(3) -68.69(3) no
Ir(2) Mo(4) Ir(1) C(11) 139.1(6) no
Ir(2) Mo(4) Ir(1) C(12) 41.1(5) no
Ir(2) Mo(4) Ir(1) C(13) -119.5(4) no
Ir(2) Mo(4) Ir(1) C(14) -82(3) no
Ir(2) Mo(4) Mo(3) C(13) 122.1(4) no
Ir(2) Mo(4) Mo(3) C(23) -52.4(4) no
Ir(2) Mo(4) Mo(3) C(31) -136.0(5) no
Ir(2) Mo(4) Mo(3) C(301) -179.7(7) no
Ir(2) Mo(4) Mo(3) C(302) 122.0(7) no
Ir(2) Mo(4) Mo(3) C(303) 51.3(9) no
Ir(2) Mo(4) Mo(3) C(304) -39.4(9) no
Ir(2) Mo(4) Mo(3) C(305) -116.1(7) no
Ir(2) Mo(4) C(41) O(41) 164(8) no
Ir(2) Mo(4) C(42) O(42) -142(10) no
Ir(2) Mo(4) C(401) C(402) 119.2(9) no
Ir(2) Mo(4) C(401) C(405) -122.1(9) no
Ir(2) Mo(4) C(401) C(411) 0(2) no
Ir(2) Mo(4) C(402) C(401) -130.5(8) no
Ir(2) Mo(4) C(402) C(403) 112.1(9) no
Ir(2) Mo(4) C(402) C(412) -5(2) no
Ir(2) Mo(4) C(403) C(402) -126.7(8) no
Ir(2) Mo(4) C(403) C(404) 118.3(9) no
Ir(2) Mo(4) C(403) C(413) 0(2) no
Ir(2) Mo(4) C(404) C(403) -117.0(9) no
Ir(2) Mo(4) C(404) C(405) 129.1(8) no
Ir(2) Mo(4) C(404) C(414) 6(2) no
Ir(2) Mo(4) C(405) C(401) 131.0(9) no
Ir(2) Mo(4) C(405) C(404) -114.8(9) no
Ir(2) Mo(4) C(405) C(415) 3(2) no
Ir(2) C(12) Ir(1) Mo(3) 16.3(6) no
Ir(2) C(12) Ir(1) Mo(4) -49.7(4) no
Ir(2) C(12) Ir(1) C(11) -141.4(7) no
Ir(2) C(12) Ir(1) C(13) 1(2) no
Ir(2) C(12) Ir(1) C(14) 121.4(6) no
Ir(2) C(23) Mo(3) Mo(4) 59.3(3) no
Ir(2) C(23) Mo(3) C(13) 51(1) no
Ir(2) C(23) Mo(3) C(31) 127.4(6) no
Ir(2) C(23) Mo(3) C(301) -157.3(5) no
Ir(2) C(23) Mo(3) C(302) -115.9(7) no
Ir(2) C(23) Mo(3) C(303) -95.2(5) no
Ir(2) C(23) Mo(3) C(304) -115.5(5) no
Ir(2) C(23) Mo(3) C(305) -150.2(5) no
Mo(3) Ir(1) Ir(2) Mo(4) 76.57(4) no
Mo(3) Ir(1) Ir(2) C(12) -162.4(6) no
Mo(3) Ir(1) Ir(2) C(21) -90.0(6) no
Mo(3) Ir(1) Ir(2) C(22) 146(1) no
Mo(3) Ir(1) Ir(2) C(23) 9.6(4) no
Mo(3) Ir(1) Mo(4) C(41) -139.0(5) no
Mo(3) Ir(1) Mo(4) C(42) -62.6(5) no
Mo(3) Ir(1) Mo(4) C(401) 85.0(4) no
Mo(3) Ir(1) Mo(4) C(402) 113.2(4) no
Mo(3) Ir(1) Mo(4) C(403) 145.7(4) no
Mo(3) Ir(1) Mo(4) C(404) 151.5(6) no
Mo(3) Ir(1) Mo(4) C(405) 86.6(7) no
Mo(3) Ir(1) C(11) O(11) 166.0(2) no
Mo(3) Ir(1) C(12) O(12) -164(2) no
Mo(3) Ir(1) C(13) O(13) 172(2) no
Mo(3) Ir(1) C(14) O(14) -167.4(2) no
Mo(3) Ir(2) Ir(1) Mo(4) -76.57(4) no
Mo(3) Ir(2) Ir(1) C(11) -140.0(8) no
Mo(3) Ir(2) Ir(1) C(12) 162.4(6) no
Mo(3) Ir(2) Ir(1) C(13) -17.1(4) no
Mo(3) Ir(2) Ir(1) C(14) 91.7(6) no
Mo(3) Ir(2) Mo(4) C(41) 164.3(5) no
Mo(3) Ir(2) Mo(4) C(42) -104.6(4) no
Mo(3) Ir(2) Mo(4) C(401) -1.7(9) no
Mo(3) Ir(2) Mo(4) C(402) 74.4(7) no
Mo(3) Ir(2) Mo(4) C(403) 141.7(6) no
Mo(3) Ir(2) Mo(4) C(404) -153.5(6) no
Mo(3) Ir(2) Mo(4) C(405) -81.3(8) no
Mo(3) Ir(2) C(12) O(12) 164(2) no
Mo(3) Ir(2) C(21) O(21) 7.3(8) no
Mo(3) Ir(2) C(22) O(22) 130.3(4) no
Mo(3) Ir(2) C(23) O(23) -178(2) no
Mo(3) Mo(4) Ir(1) C(11) -152.2(6) no
Mo(3) Mo(4) Ir(1) C(12) 109.8(5) no
Mo(3) Mo(4) Ir(1) C(13) -50.8(4) no
Mo(3) Mo(4) Ir(1) C(14) -14(3) no
Mo(3) Mo(4) Ir(2) C(12) -111.1(5) no
Mo(3) Mo(4) Ir(2) C(21) -17(2) no
Mo(3) Mo(4) Ir(2) C(22) 143.8(6) no
Mo(3) Mo(4) Ir(2) C(23) 45.8(4) no
Mo(3) Mo(4) C(41) O(41) 180(7) no
Mo(3) Mo(4) C(42) O(42) 164(10) no
Mo(3) Mo(4) C(401) C(402) 117.7(8) no
Mo(3) Mo(4) C(401) C(405) -123.6(9) no
Mo(3) Mo(4) C(401) C(411) -2(2) no
Mo(3) Mo(4) C(402) C(401) -70.7(9) no
Mo(3) Mo(4) C(402) C(403) 171.9(7) no
Mo(3) Mo(4) C(402) C(412) 55(2) no
Mo(3) Mo(4) C(403) C(402) -14(1) no
Mo(3) Mo(4) C(403) C(404) -128.5(8) no
Mo(3) Mo(4) C(403) C(413) 113(1) no
Mo(3) Mo(4) C(404) C(403) 113.6(9) no
Mo(3) Mo(4) C(404) C(405) 0(1) no
Mo(3) Mo(4) C(404) C(414) -124(1) no
Mo(3) Mo(4) C(405) C(401) 65.6(9) no
Mo(3) Mo(4) C(405) C(404) 179.8(7) no
Mo(3) Mo(4) C(405) C(415) -62(2) no
Mo(3) C(13) Ir(1) Mo(4) 74.0(3) no
Mo(3) C(13) Ir(1) C(11) 161.6(7) no
Mo(3) C(13) Ir(1) C(12) 19(2) no
Mo(3) C(13) Ir(1) C(14) -99.5(6) no
Mo(3) C(23) Ir(2) Mo(4) -67.1(3) no
Mo(3) C(23) Ir(2) C(12) 2(2) no
Mo(3) C(23) Ir(2) C(21) 98.8(8) no
Mo(3) C(23) Ir(2) C(22) -167.3(6) no
Mo(3) C(301) C(302) C(303) -66(1) no
Mo(3) C(301) C(302) C(312) 126(1) no
Mo(3) C(301) C(305) C(304) 67(1) no
Mo(3) C(301) C(305) C(315) -123(2) no
Mo(3) C(302) C(301) C(305) 64.3(9) no
Mo(3) C(302) C(301) C(311) -121(1) no
Mo(3) C(302) C(303) C(304) -63(1) no
Mo(3) C(302) C(303) C(313) 127(2) no
Mo(3) C(303) C(302) C(301) 65(1) no
Mo(3) C(303) C(302) C(312) -128(1) no
Mo(3) C(303) C(304) C(305) -63(1) no
Mo(3) C(303) C(304) C(314) 128(2) no
Mo(3) C(304) C(303) C(302) 62(1) no
Mo(3) C(304) C(303) C(313) -127(1) no
Mo(3) C(304) C(305) C(301) -65.0(9) no
Mo(3) C(304) C(305) C(315) 124(2) no
Mo(3) C(305) C(301) C(302) -65(1) no
Mo(3) C(305) C(301) C(311) 120(1) no
Mo(3) C(305) C(304) C(303) 64(1) no
Mo(3) C(305) C(304) C(314) -126(1) no
Mo(4) Ir(1) Ir(2) C(12) 121.0(6) no
Mo(4) Ir(1) Ir(2) C(21) -166.6(6) no
Mo(4) Ir(1) Ir(2) C(22) 69(1) no
Mo(4) Ir(1) Ir(2) C(23) -66.9(4) no
Mo(4) Ir(1) Mo(3) C(13) -86.9(5) no
Mo(4) Ir(1) Mo(3) C(23) 60.1(4) no
Mo(4) Ir(1) Mo(3) C(31) -25.4(5) no
Mo(4) Ir(1) Mo(3) C(301) -132.2(5) no
Mo(4) Ir(1) Mo(3) C(302) -152.2(4) no
Mo(4) Ir(1) Mo(3) C(303) 172.8(4) no
Mo(4) Ir(1) Mo(3) C(304) 151.4(5) no
Mo(4) Ir(1) Mo(3) C(305) -174(1) no
Mo(4) Ir(1) C(11) O(11) -145.9(2) no
Mo(4) Ir(1) C(12) O(12) 130(2) no
Mo(4) Ir(1) C(13) O(13) -114(2) no
Mo(4) Ir(1) C(14) O(14) -154.5(1) no
Mo(4) Ir(2) Ir(1) C(11) -63.4(8) no
Mo(4) Ir(2) Ir(1) C(12) -121.0(6) no
Mo(4) Ir(2) Ir(1) C(13) 59.5(4) no
Mo(4) Ir(2) Ir(1) C(14) 168.2(6) no
Mo(4) Ir(2) Mo(3) C(13) -51.9(4) no
Mo(4) Ir(2) Mo(3) C(23) 98.4(5) no
Mo(4) Ir(2) Mo(3) C(31) 42.5(5) no
Mo(4) Ir(2) Mo(3) C(301) 179(1) no
Mo(4) Ir(2) Mo(3) C(302) -137.5(5) no
Mo(4) Ir(2) Mo(3) C(303) -160.1(4) no
Mo(4) Ir(2) Mo(3) C(304) 164.9(4) no
Mo(4) Ir(2) Mo(3) C(305) 139.4(5) no
Mo(4) Ir(2) C(12) O(12) -131(2) no
Mo(4) Ir(2) C(21) O(21) 22.9(8) no
Mo(4) Ir(2) C(22) O(22) 64.7(4) no
Mo(4) Ir(2) C(23) O(23) 115(1) no
Mo(4) Mo(3) Ir(1) C(11) 54(1) no
Mo(4) Mo(3) Ir(1) C(12) -84.8(5) no
Mo(4) Mo(3) Ir(1) C(13) 86.9(5) no
Mo(4) Mo(3) Ir(1) C(14) 177.4(5) no
Mo(4) Mo(3) Ir(2) C(12) 82.7(5) no
Mo(4) Mo(3) Ir(2) C(21) 175.4(7) no
Mo(4) Mo(3) Ir(2) C(22) -77.0(9) no
Mo(4) Mo(3) Ir(2) C(23) -98.4(5) no
Mo(4) Mo(3) C(13) O(13) 124(2) no
Mo(4) Mo(3) C(23) O(23) -124(2) no
Mo(4) Mo(3) C(31) O(31) 164(6) no
Mo(4) Mo(3) C(301) C(302) -119.5(9) no
Mo(4) Mo(3) C(301) C(305) 123.8(8) no
Mo(4) Mo(3) C(301) C(311) 4(2) no
Mo(4) Mo(3) C(302) C(301) 108.7(9) no
Mo(4) Mo(3) C(302) C(303) -135.5(7) no
Mo(4) Mo(3) C(302) C(312) -12(2) no
Mo(4) Mo(3) C(303) C(302) 108(1) no
Mo(4) Mo(3) C(303) C(304) -134.4(9) no
Mo(4) Mo(3) C(303) C(313) -15(2) no
Mo(4) Mo(3) C(304) C(303) 131.1(9) no
Mo(4) Mo(3) C(304) C(305) -112(1) no
Mo(4) Mo(3) C(304) C(314) 6(2) no
Mo(4) Mo(3) C(305) C(301) -110(1) no
Mo(4) Mo(3) C(305) C(304) 137.7(8) no
Mo(4) Mo(3) C(305) C(315) 16(2) no
Mo(4) C(401) C(402) C(403) 61(1) no
Mo(4) C(401) C(402) C(412) -135(1) no
Mo(4) C(401) C(405) C(404) -64(1) no
Mo(4) C(401) C(405) C(415) 130(2) no
Mo(4) C(402) C(401) C(405) -59(1) no
Mo(4) C(402) C(401) C(411) 132(1) no
Mo(4) C(402) C(403) C(404) 63(1) no
Mo(4) C(402) C(403) C(413) -129(2) no
Mo(4) C(403) C(402) C(401) -64(1) no
Mo(4) C(403) C(402) C(412) 131(1) no
Mo(4) C(403) C(404) C(405) 67(1) no
Mo(4) C(403) C(404) C(414) -123(2) no
Mo(4) C(404) C(403) C(402) -68(1) no
Mo(4) C(404) C(403) C(413) 124(2) no
Mo(4) C(404) C(405) C(401) 69(1) no
Mo(4) C(404) C(405) C(415) -124(1) no
Mo(4) C(405) C(401) C(402) 62(1) no
Mo(4) C(405) C(401) C(411) -130(2) no
Mo(4) C(405) C(404) C(403) -68(1) no
Mo(4) C(405) C(404) C(414) 123(2) no
O(11) C(11) Ir(1) C(12) -52.6(2) no
O(11) C(11) Ir(1) C(13) 142.1(2) no
O(11) C(11) Ir(1) C(14) 41.2(2) no
O(12) C(12) Ir(1) C(11) 39(2) no
O(12) C(12) Ir(1) C(13) -179(2) no
O(12) C(12) Ir(1) C(14) -59(2) no
O(12) C(12) Ir(2) C(21) 65(2) no
O(12) C(12) Ir(2) C(22) -29(3) no
O(12) C(12) Ir(2) C(23) 162(2) no
O(13) C(13) Ir(1) C(11) -27(2) no
O(13) C(13) Ir(1) C(12) -169(1) no
O(13) C(13) Ir(1) C(14) 72(2) no
O(13) C(13) Mo(3) C(23) 133(2) no
O(13) C(13) Mo(3) C(31) 61(2) no
O(13) C(13) Mo(3) C(301) -24(2) no
O(13) C(13) Mo(3) C(302) -56(2) no
O(13) C(13) Mo(3) C(303) -80(2) no
O(13) C(13) Mo(3) C(304) -66(2) no
O(13) C(13) Mo(3) C(305) -20(2) no
O(14) C(14) Ir(1) C(11) -16.4(2) no
O(14) C(14) Ir(1) C(12) 81.9(2) no
O(14) C(14) Ir(1) C(13) -119.0(2) no
O(21) C(21) Ir(2) C(12) 117.3(8) no
O(21) C(21) Ir(2) C(22) -138.3(8) no
O(21) C(21) Ir(2) C(23) -38.1(8) no
O(22) C(22) Ir(2) C(12) -30.1(4) no
O(22) C(22) Ir(2) C(21) -120.5(4) no
O(22) C(22) Ir(2) C(23) 145.5(4) no
O(23) C(23) Ir(2) C(12) -176(1) no
O(23) C(23) Ir(2) C(21) -79(2) no
O(23) C(23) Ir(2) C(22) 15(2) no
O(23) C(23) Mo(3) C(13) -132(2) no
O(23) C(23) Mo(3) C(31) -55(2) no
O(23) C(23) Mo(3) C(301) 20(3) no
O(23) C(23) Mo(3) C(302) 61(3) no
O(23) C(23) Mo(3) C(303) 82(2) no
O(23) C(23) Mo(3) C(304) 62(2) no
O(23) C(23) Mo(3) C(305) 27(2) no
O(31) C(31) Mo(3) C(13) -133(5) no
O(31) C(31) Mo(3) C(23) 84(5) no
O(31) C(31) Mo(3) C(301) -42(5) no
O(31) C(31) Mo(3) C(302) -55(6) no
O(31) C(31) Mo(3) C(303) -21(6) no
O(31) C(31) Mo(3) C(304) 9(6) no
O(31) C(31) Mo(3) C(305) -6(5) no
O(41) C(41) Mo(4) C(42) 89(8) no
O(41) C(41) Mo(4) C(401) -24(8) no
O(41) C(41) Mo(4) C(402) -47(8) no
O(41) C(41) Mo(4) C(403) -29(8) no
O(41) C(41) Mo(4) C(404) 6(8) no
O(41) C(41) Mo(4) C(405) 14(8) no
O(42) C(42) Mo(4) C(41) -73(10) no
O(42) C(42) Mo(4) C(401) 64(10) no
O(42) C(42) Mo(4) C(402) 38.4(1) no
O(42) C(42) Mo(4) C(403) 2.2(1) no
O(42) C(42) Mo(4) C(404) 12(10) no
O(42) C(42) Mo(4) C(405) 49(10) no
C(11) Ir(1) Ir(2) C(12) 58(1) no
C(11) Ir(1) Ir(2) C(21) 130(1) no
C(11) Ir(1) Ir(2) C(22) 6(1) no
C(11) Ir(1) Ir(2) C(23) -130.3(8) no
C(11) Ir(1) Mo(3) C(13) -33(1) no
C(11) Ir(1) Mo(3) C(23) 114(1) no
C(11) Ir(1) Mo(3) C(31) 29(1) no
C(11) Ir(1) Mo(3) C(301) -78(1) no
C(11) Ir(1) Mo(3) C(302) -98(1) no
C(11) Ir(1) Mo(3) C(303) -133(1) no
C(11) Ir(1) Mo(3) C(304) -154(1) no
C(11) Ir(1) Mo(3) C(305) -119(2) no
C(11) Ir(1) Mo(4) C(41) 68.8(8) no
C(11) Ir(1) Mo(4) C(42) 145.2(8) no
C(11) Ir(1) Mo(4) C(401) -67.2(7) no
C(11) Ir(1) Mo(4) C(402) -38.9(7) no
C(11) Ir(1) Mo(4) C(403) -6.5(8) no
C(11) Ir(1) Mo(4) C(404) -0.7(9) no
C(11) Ir(1) Mo(4) C(405) -65.6(9) no
C(12) Ir(1) Ir(2) C(21) 72.4(8) no
C(12) Ir(1) Ir(2) C(22) -52(1) no
C(12) Ir(1) Ir(2) C(23) 172.1(7) no
C(12) Ir(1) Mo(3) C(13) -171.7(7) no
C(12) Ir(1) Mo(3) C(23) -24.7(6) no
C(12) Ir(1) Mo(3) C(31) -110.3(7) no
C(12) Ir(1) Mo(3) C(301) 143.0(7) no
C(12) Ir(1) Mo(3) C(302) 123.0(6) no
C(12) Ir(1) Mo(3) C(303) 87.9(6) no
C(12) Ir(1) Mo(3) C(304) 66.5(7) no
C(12) Ir(1) Mo(3) C(305) 102(1) no
C(12) Ir(1) Mo(4) C(41) -29.2(6) no
C(12) Ir(1) Mo(4) C(42) 47.2(7) no
C(12) Ir(1) Mo(4) C(401) -165.2(6) no
C(12) Ir(1) Mo(4) C(402) -136.9(6) no
C(12) Ir(1) Mo(4) C(403) -104.5(6) no
C(12) Ir(1) Mo(4) C(404) -98.7(8) no
C(12) Ir(1) Mo(4) C(405) -163.6(8) no
C(12) Ir(2) Ir(1) C(13) -179.5(7) no
C(12) Ir(2) Ir(1) C(14) -70.8(9) no
C(12) Ir(2) Mo(3) C(13) 30.7(6) no
C(12) Ir(2) Mo(3) C(23) -178.9(7) no
C(12) Ir(2) Mo(3) C(31) 125.2(7) no
C(12) Ir(2) Mo(3) C(301) -98(1) no
C(12) Ir(2) Mo(3) C(302) -54.8(7) no
C(12) Ir(2) Mo(3) C(303) -77.4(6) no
C(12) Ir(2) Mo(3) C(304) -112.4(6) no
C(12) Ir(2) Mo(3) C(305) -137.9(7) no
C(12) Ir(2) Mo(4) C(41) 53.2(7) no
C(12) Ir(2) Mo(4) C(42) 144.2(6) no
C(12) Ir(2) Mo(4) C(401) -113(1) no
C(12) Ir(2) Mo(4) C(402) -36.7(9) no
C(12) Ir(2) Mo(4) C(403) 30.6(8) no
C(12) Ir(2) Mo(4) C(404) 95.4(8) no
C(12) Ir(2) Mo(4) C(405) 168(1) no
C(13) Ir(1) Ir(2) C(21) -107.1(7) no
C(13) Ir(1) Ir(2) C(22) 128(1) no
C(13) Ir(1) Ir(2) C(23) -7.4(5) no
C(13) Ir(1) Mo(3) C(23) 147.0(6) no
C(13) Ir(1) Mo(3) C(31) 61.5(7) no
C(13) Ir(1) Mo(3) C(301) -45.3(7) no
C(13) Ir(1) Mo(3) C(302) -65.3(6) no
C(13) Ir(1) Mo(3) C(303) -100.3(6) no
C(13) Ir(1) Mo(3) C(304) -121.7(7) no
C(13) Ir(1) Mo(3) C(305) -87(1) no
C(13) Ir(1) Mo(4) C(41) 170.3(6) no
C(13) Ir(1) Mo(4) C(42) -113.3(7) no
C(13) Ir(1) Mo(4) C(401) 34.2(5) no
C(13) Ir(1) Mo(4) C(402) 62.5(5) no
C(13) Ir(1) Mo(4) C(403) 95.0(6) no
C(13) Ir(1) Mo(4) C(404) 100.7(8) no
C(13) Ir(1) Mo(4) C(405) 35.8(8) no
C(13) Mo(3) Ir(1) C(14) 90.5(7) no
C(13) Mo(3) Ir(2) C(21) 123.4(8) no
C(13) Mo(3) Ir(2) C(22) -129(1) no
C(13) Mo(3) Ir(2) C(23) -150.4(6) no
C(13) Mo(3) Mo(4) C(41) 104.6(7) no
C(13) Mo(3) Mo(4) C(42) -169.3(6) no
C(13) Mo(3) Mo(4) C(401) -58.7(6) no
C(13) Mo(3) Mo(4) C(402) -27.2(6) no
C(13) Mo(3) Mo(4) C(403) -19.0(8) no
C(13) Mo(3) Mo(4) C(404) -89.3(9) no
C(13) Mo(3) Mo(4) C(405) -89.6(6) no
C(13) Mo(3) C(301) C(302) -69(1) no
C(13) Mo(3) C(301) C(305) 175(1) no
C(13) Mo(3) C(301) C(311) 55(2) no
C(13) Mo(3) C(302) C(301) 109(1) no
C(13) Mo(3) C(302) C(303) -136(1) no
C(13) Mo(3) C(302) C(312) -12(2) no
C(13) Mo(3) C(303) C(302) 45(1) no
C(13) Mo(3) C(303) C(304) 162.9(9) no
C(13) Mo(3) C(303) C(313) -78(2) no
C(13) Mo(3) C(304) C(303) -24(1) no
C(13) Mo(3) C(304) C(305) 92(1) no
C(13) Mo(3) C(304) C(314) -149(1) no
C(13) Mo(3) C(305) C(301) -7(1) no
C(13) Mo(3) C(305) C(304) -119(1) no
C(13) Mo(3) C(305) C(315) 119(1) no
C(14) Ir(1) Ir(2) C(21) 1.7(8) no
C(14) Ir(1) Ir(2) C(22) -123(1) no
C(14) Ir(1) Ir(2) C(23) 101.3(7) no
C(14) Ir(1) Mo(3) C(23) -122.5(7) no
C(14) Ir(1) Mo(3) C(31) 151.9(7) no
C(14) Ir(1) Mo(3) C(301) 45.2(7) no
C(14) Ir(1) Mo(3) C(302) 25.2(6) no
C(14) Ir(1) Mo(3) C(303) -9.8(6) no
C(14) Ir(1) Mo(3) C(304) -31.3(7) no
C(14) Ir(1) Mo(3) C(305) 4(1) no
C(14) Ir(1) Mo(4) C(41) -153(3) no
C(14) Ir(1) Mo(4) C(42) -76(3) no
C(14) Ir(1) Mo(4) C(401) 71(3) no
C(14) Ir(1) Mo(4) C(402) 99(3) no
C(14) Ir(1) Mo(4) C(403) 132(3) no
C(14) Ir(1) Mo(4) C(404) 138(3) no
C(14) Ir(1) Mo(4) C(405) 73(3) no
C(21) Ir(2) Mo(3) C(23) -86.2(9) no
C(21) Ir(2) Mo(3) C(31) -142.1(8) no
C(21) Ir(2) Mo(3) C(301) -5(2) no
C(21) Ir(2) Mo(3) C(302) 37.9(9) no
C(21) Ir(2) Mo(3) C(303) 15.3(8) no
C(21) Ir(2) Mo(3) C(304) -19.7(8) no
C(21) Ir(2) Mo(3) C(305) -45.2(9) no
C(21) Ir(2) Mo(4) C(41) 147(3) no
C(21) Ir(2) Mo(4) C(42) -122(3) no
C(21) Ir(2) Mo(4) C(401) -19(3) no
C(21) Ir(2) Mo(4) C(402) 57(3) no
C(21) Ir(2) Mo(4) C(403) 125(3) no
C(21) Ir(2) Mo(4) C(404) -170(3) no
C(21) Ir(2) Mo(4) C(405) -98(3) no
C(22) Ir(2) Mo(3) C(23) 21(1) no
C(22) Ir(2) Mo(3) C(31) -35(1) no
C(22) Ir(2) Mo(3) C(301) 102(2) no
C(22) Ir(2) Mo(3) C(302) 145(1) no
C(22) Ir(2) Mo(3) C(303) 123(1) no
C(22) Ir(2) Mo(3) C(304) 88(1) no
C(22) Ir(2) Mo(3) C(305) 62(1) no
C(22) Ir(2) Mo(4) C(41) -51.8(7) no
C(22) Ir(2) Mo(4) C(42) 39.2(7) no
C(22) Ir(2) Mo(4) C(401) 142(1) no
C(22) Ir(2) Mo(4) C(402) -141.7(9) no
C(22) Ir(2) Mo(4) C(403) -74.5(9) no
C(22) Ir(2) Mo(4) C(404) -9.7(9) no
C(22) Ir(2) Mo(4) C(405) 63(1) no
C(23) Ir(2) Mo(3) C(31) -55.9(7) no
C(23) Ir(2) Mo(3) C(301) 81(1) no
C(23) Ir(2) Mo(3) C(302) 124.1(7) no
C(23) Ir(2) Mo(3) C(303) 101.5(6) no
C(23) Ir(2) Mo(3) C(304) 66.5(6) no
C(23) Ir(2) Mo(3) C(305) 41.0(7) no
C(23) Ir(2) Mo(4) C(41) -149.9(6) no
C(23) Ir(2) Mo(4) C(42) -58.9(5) no
C(23) Ir(2) Mo(4) C(401) 44.0(9) no
C(23) Ir(2) Mo(4) C(402) 120.2(8) no
C(23) Ir(2) Mo(4) C(403) -172.6(7) no
C(23) Ir(2) Mo(4) C(404) -107.7(7) no
C(23) Ir(2) Mo(4) C(405) -35.5(9) no
C(23) Mo(3) Mo(4) C(41) -70.0(7) no
C(23) Mo(3) Mo(4) C(42) 16.2(6) no
C(23) Mo(3) Mo(4) C(401) 126.8(6) no
C(23) Mo(3) Mo(4) C(402) 158.3(6) no
C(23) Mo(3) Mo(4) C(403) 166.5(8) no
C(23) Mo(3) Mo(4) C(404) 96.1(9) no
C(23) Mo(3) Mo(4) C(405) 95.9(6) no
C(23) Mo(3) C(301) C(302) 129(1) no
C(23) Mo(3) C(301) C(305) 12(1) no
C(23) Mo(3) C(301) C(311) -108(1) no
C(23) Mo(3) C(302) C(301) -79(1) no
C(23) Mo(3) C(302) C(303) 36(1) no
C(23) Mo(3) C(302) C(312) 160(1) no
C(23) Mo(3) C(303) C(302) -155.7(9) no
C(23) Mo(3) C(303) C(304) -38(1) no
C(23) Mo(3) C(303) C(313) 82(2) no
C(23) Mo(3) C(304) C(303) 144(1) no
C(23) Mo(3) C(304) C(305) -99(1) no
C(23) Mo(3) C(304) C(314) 19(1) no
C(23) Mo(3) C(305) C(301) -170(1) no
C(23) Mo(3) C(305) C(304) 77(1) no
C(23) Mo(3) C(305) C(315) -45(1) no
C(31) Mo(3) Mo(4) C(41) -153.5(7) no
C(31) Mo(3) Mo(4) C(42) -67.4(7) no
C(31) Mo(3) Mo(4) C(401) 43.2(6) no
C(31) Mo(3) Mo(4) C(402) 74.7(6) no
C(31) Mo(3) Mo(4) C(403) 82.9(8) no
C(31) Mo(3) Mo(4) C(404) 12.6(9) no
C(31) Mo(3) Mo(4) C(405) 12.3(6) no
C(31) Mo(3) C(301) C(302) -159(1) no
C(31) Mo(3) C(301) C(305) 84(1) no
C(31) Mo(3) C(301) C(311) -36(2) no
C(31) Mo(3) C(302) C(301) 23(1) no
C(31) Mo(3) C(302) C(303) 139.2(9) no
C(31) Mo(3) C(302) C(312) -98(2) no
C(31) Mo(3) C(303) C(302) -62(1) no
C(31) Mo(3) C(303) C(304) 56(1) no
C(31) Mo(3) C(303) C(313) 175(1) no
C(31) Mo(3) C(304) C(303) -143.0(9) no
C(31) Mo(3) C(304) C(305) -26(1) no
C(31) Mo(3) C(304) C(314) 92(2) no
C(31) Mo(3) C(305) C(301) -91(1) no
C(31) Mo(3) C(305) C(304) 156(1) no
C(31) Mo(3) C(305) C(315) 34(1) no
C(41) Mo(4) Mo(3) C(301) 162.7(9) no
C(41) Mo(4) Mo(3) C(302) 104.5(9) no
C(41) Mo(4) Mo(3) C(303) 34(1) no
C(41) Mo(4) Mo(3) C(304) -57(1) no
C(41) Mo(4) Mo(3) C(305) -133.7(9) no
C(41) Mo(4) C(401) C(402) -42(1) no
C(41) Mo(4) C(401) C(405) 77(1) no
C(41) Mo(4) C(401) C(411) -162(2) no
C(41) Mo(4) C(402) C(401) 150.3(9) no
C(41) Mo(4) C(402) C(403) 33(1) no
C(41) Mo(4) C(402) C(412) -84(2) no
C(41) Mo(4) C(403) C(402) -148(1) no
C(41) Mo(4) C(403) C(404) 97(1) no
C(41) Mo(4) C(403) C(413) -22(1) no
C(41) Mo(4) C(404) C(403) -78(1) no
C(41) Mo(4) C(404) C(405) 168.0(9) no
C(41) Mo(4) C(404) C(414) 45(1) no
C(41) Mo(4) C(405) C(401) -128(1) no
C(41) Mo(4) C(405) C(404) -14(1) no
C(41) Mo(4) C(405) C(415) 104(2) no
C(42) Mo(4) Mo(3) C(301) -111.1(8) no
C(42) Mo(4) Mo(3) C(302) -169.4(8) no
C(42) Mo(4) Mo(3) C(303) 120(1) no
C(42) Mo(4) Mo(3) C(304) 29(1) no
C(42) Mo(4) Mo(3) C(305) -47.5(8) no
C(42) Mo(4) C(401) C(402) -146.2(9) no
C(42) Mo(4) C(401) C(405) -27(1) no
C(42) Mo(4) C(401) C(411) 94(2) no
C(42) Mo(4) C(402) C(401) 48(1) no
C(42) Mo(4) C(402) C(403) -69(1) no
C(42) Mo(4) C(402) C(412) 174(1) no
C(42) Mo(4) C(403) C(402) 132.9(9) no
C(42) Mo(4) C(403) C(404) 18(1) no
C(42) Mo(4) C(403) C(413) -101(1) no
C(42) Mo(4) C(404) C(403) -164(1) no
C(42) Mo(4) C(404) C(405) 82.1(9) no
C(42) Mo(4) C(404) C(414) -41(1) no
C(42) Mo(4) C(405) C(401) 154(1) no
C(42) Mo(4) C(405) C(404) -92.0(9) no
C(42) Mo(4) C(405) C(415) 26(2) no
C(301) Mo(3) Mo(4) C(401) -0.5(8) no
C(301) Mo(3) Mo(4) C(402) 31.0(8) no
C(301) Mo(3) Mo(4) C(403) 39(1) no
C(301) Mo(3) Mo(4) C(404) -31(1) no
C(301) Mo(3) Mo(4) C(405) -31.4(8) no
C(301) Mo(3) C(302) C(303) 116(1) no
C(301) Mo(3) C(302) C(312) -121(2) no
C(301) Mo(3) C(303) C(302) -36.9(9) no
C(301) Mo(3) C(303) C(304) 81(1) no
C(301) Mo(3) C(303) C(313) -160(2) no
C(301) Mo(3) C(304) C(303) -77(1) no
C(301) Mo(3) C(304) C(305) 40(1) no
C(301) Mo(3) C(304) C(314) 158(2) no
C(301) Mo(3) C(305) C(304) -113(1) no
C(301) Mo(3) C(305) C(315) 125(2) no
C(301) C(302) Mo(3) C(303) -116(1) no
C(301) C(302) Mo(3) C(304) -80(1) no
C(301) C(302) Mo(3) C(305) -38.2(8) no
C(301) C(302) C(303) C(304) 1(2) no
C(301) C(302) C(303) C(313) -169(1) no
C(301) C(305) Mo(3) C(302) 35.8(9) no
C(301) C(305) Mo(3) C(303) 77(1) no
C(301) C(305) Mo(3) C(304) 113(1) no
C(301) C(305) C(304) C(303) -1(2) no
C(301) C(305) C(304) C(314) 169(1) no
C(302) Mo(3) Mo(4) C(401) -58.8(8) no
C(302) Mo(3) Mo(4) C(402) -27.3(8) no
C(302) Mo(3) Mo(4) C(403) -19(1) no
C(302) Mo(3) Mo(4) C(404) -89(1) no
C(302) Mo(3) Mo(4) C(405) -89.7(8) no
C(302) Mo(3) C(301) C(305) -117(1) no
C(302) Mo(3) C(301) C(311) 123(2) no
C(302) Mo(3) C(303) C(304) 118(1) no
C(302) Mo(3) C(303) C(313) -123(2) no
C(302) Mo(3) C(304) C(303) -36.4(9) no
C(302) Mo(3) C(304) C(305) 80(1) no
C(302) Mo(3) C(304) C(314) -161(2) no
C(302) Mo(3) C(305) C(304) -77(1) no
C(302) Mo(3) C(305) C(315) 161(2) no
C(302) C(301) Mo(3) C(303) 37.5(9) no
C(302) C(301) Mo(3) C(304) 77.9(9) no
C(302) C(301) Mo(3) C(305) 117(1) no
C(302) C(301) C(305) C(304) 2(2) no
C(302) C(301) C(305) C(315) 172(1) no
C(302) C(303) Mo(3) C(304) -118(1) no
C(302) C(303) Mo(3) C(305) -80(1) no
C(302) C(303) C(304) C(305) 0(2) no
C(302) C(303) C(304) C(314) -170(1) no
C(303) Mo(3) Mo(4) C(401) -129.4(9) no
C(303) Mo(3) Mo(4) C(402) -98.0(9) no
C(303) Mo(3) Mo(4) C(403) -90(1) no
C(303) Mo(3) Mo(4) C(404) -160(1) no
C(303) Mo(3) Mo(4) C(405) -160(1) no
C(303) Mo(3) C(301) C(305) -79.2(9) no
C(303) Mo(3) C(301) C(311) 161(2) no
C(303) Mo(3) C(302) C(312) 123(2) no
C(303) Mo(3) C(304) C(305) 117(1) no
C(303) Mo(3) C(304) C(314) -125(2) no
C(303) Mo(3) C(305) C(304) -36.1(9) no
C(303) Mo(3) C(305) C(315) -158(2) no
C(303) C(302) Mo(3) C(304) 35.8(8) no
C(303) C(302) Mo(3) C(305) 77.5(9) no
C(303) C(302) C(301) C(305) -2(2) no
C(303) C(302) C(301) C(311) 173(1) no
C(303) C(304) Mo(3) C(305) -117(1) no
C(303) C(304) C(305) C(315) -172(1) no
C(304) Mo(3) Mo(4) C(401) 140(1) no
C(304) Mo(3) Mo(4) C(402) 171(1) no
C(304) Mo(3) Mo(4) C(403) 179(1) no
C(304) Mo(3) Mo(4) C(404) 109(1) no
C(304) Mo(3) Mo(4) C(405) 109(1) no
C(304) Mo(3) C(301) C(305) -38.7(9) no
C(304) Mo(3) C(301) C(311) -159(2) no
C(304) Mo(3) C(302) C(312) 159(2) no
C(304) Mo(3) C(303) C(313) 120(2) no
C(304) Mo(3) C(305) C(315) -122(2) no
C(304) C(303) Mo(3) C(305) 37.5(9) no
C(304) C(303) C(302) C(312) 169(1) no
C(304) C(305) C(301) C(311) -173(1) no
C(305) Mo(3) Mo(4) C(401) 63.1(8) no
C(305) Mo(3) Mo(4) C(402) 94.6(8) no
C(305) Mo(3) Mo(4) C(403) 103(1) no
C(305) Mo(3) Mo(4) C(404) 32(1) no
C(305) Mo(3) Mo(4) C(405) 32.2(8) no
C(305) Mo(3) C(301) C(311) -120(2) no
C(305) Mo(3) C(302) C(312) -159(2) no
C(305) Mo(3) C(303) C(313) 157(2) no
C(305) Mo(3) C(304) C(314) 119(2) no
C(305) C(301) C(302) C(312) -170(1) no
C(305) C(304) C(303) C(313) 170(1) no
C(311) C(301) C(302) C(312) 5(2) no
C(311) C(301) C(305) C(315) -2(2) no
C(312) C(302) C(303) C(313) -1(2) no
C(313) C(303) C(304) C(314) 0(2) no
C(314) C(304) C(305) C(315) -2(2) no
C(401) Mo(4) C(402) C(403) -117(1) no
C(401) Mo(4) C(402) C(412) 126(2) no
C(401) Mo(4) C(403) C(402) 35.5(8) no
C(401) Mo(4) C(403) C(404) -79(1) no
C(401) Mo(4) C(403) C(413) 162(2) no
C(401) Mo(4) C(404) C(403) 77(1) no
C(401) Mo(4) C(404) C(405) -37.1(8) no
C(401) Mo(4) C(404) C(414) -160(2) no
C(401) Mo(4) C(405) C(404) 114(1) no
C(401) Mo(4) C(405) C(415) -128(2) no
C(401) C(402) Mo(4) C(403) 117(1) no
C(401) C(402) Mo(4) C(404) 79.1(9) no
C(401) C(402) Mo(4) C(405) 35.8(9) no
C(401) C(402) C(403) C(404) -1(2) no
C(401) C(402) C(403) C(413) 167(1) no
C(401) C(405) Mo(4) C(402) -35.0(9) no
C(401) C(405) Mo(4) C(403) -76(1) no
C(401) C(405) Mo(4) C(404) -114(1) no
C(401) C(405) C(404) C(403) 2(2) no
C(401) C(405) C(404) C(414) -168(2) no
C(402) Mo(4) C(401) C(405) 119(1) no
C(402) Mo(4) C(401) C(411) -120(2) no
C(402) Mo(4) C(403) C(404) -115(1) no
C(402) Mo(4) C(403) C(413) 127(2) no
C(402) Mo(4) C(404) C(403) 37.4(9) no
C(402) Mo(4) C(404) C(405) -76.6(9) no
C(402) Mo(4) C(404) C(414) 160(2) no
C(402) Mo(4) C(405) C(404) 79.2(9) no
C(402) Mo(4) C(405) C(415) -163(2) no
C(402) C(401) Mo(4) C(403) -36.9(8) no
C(402) C(401) Mo(4) C(404) -79.2(9) no
C(402) C(401) Mo(4) C(405) -119(1) no
C(402) C(401) C(405) C(404) -2(2) no
C(402) C(401) C(405) C(415) -168(1) no
C(402) C(403) Mo(4) C(404) 115(1) no
C(402) C(403) Mo(4) C(405) 75.8(9) no
C(402) C(403) C(404) C(405) -1(2) no
C(402) C(403) C(404) C(414) 169(2) no
C(403) Mo(4) C(401) C(405) 82(1) no
C(403) Mo(4) C(401) C(411) -156(2) no
C(403) Mo(4) C(402) C(412) -117(2) no
C(403) Mo(4) C(404) C(405) -114(1) no
C(403) Mo(4) C(404) C(414) 123(2) no
C(403) Mo(4) C(405) C(404) 38.2(8) no
C(403) Mo(4) C(405) C(415) 156(2) no
C(403) C(402) Mo(4) C(404) -38.3(8) no
C(403) C(402) Mo(4) C(405) -81.6(9) no
C(403) C(402) C(401) C(405) 2(2) no
C(403) C(402) C(401) C(411) -167(1) no
C(403) C(404) Mo(4) C(405) 114(1) no
C(403) C(404) C(405) C(415) 168(1) no
C(404) Mo(4) C(401) C(405) 39.6(9) no
C(404) Mo(4) C(401) C(411) 161(2) no
C(404) Mo(4) C(402) C(412) -155(2) no
C(404) Mo(4) C(403) C(413) -118(2) no
C(404) Mo(4) C(405) C(415) 118(2) no
C(404) C(403) Mo(4) C(405) -39.1(9) no
C(404) C(403) C(402) C(412) -166(1) no
C(404) C(405) C(401) C(411) 166(1) no
C(405) Mo(4) C(401) C(411) 122(2) no
C(405) Mo(4) C(402) C(412) 162(2) no
C(405) Mo(4) C(403) C(413) -158(2) no
C(405) Mo(4) C(404) C(414) -123(2) no
C(405) C(401) C(402) C(412) 166(1) no
C(405) C(404) C(403) C(413) -169(1) no
C(411) C(401) C(402) C(412) -2(2) no
C(411) C(401) C(405) C(415) 0(3) no
C(412) C(402) C(403) C(413) 2(2) no
C(413) C(403) C(404) C(414) 1(3) no
C(414) C(404) C(405) C(415) -1(3) no
